data_4101826
loop_
_publ_author_name
'Omar K. Farha'
'Christos D. Malliakas'
'Mercouri G. Kanatzidis'
'Joseph T. Hupp'

_publ_contact_author 'Joseph T. Hupp'
_publ_contact_author_email j-hupp@northwestern.edu
_publ_section_title
;
 Control over Catenation in Metal-Organic Frameworks via Rational Design
 of the Organic Building Block
;
_journal_name_full 'Journal of the American Chemical Society'
_journal_page_first 950
_journal_page_last 952
_journal_paper_doi 10.1021/ja909519e
_journal_volume 132
_journal_year 2010
_chemical_formula_moiety 'C22 H12 Br N2 O4 Zn'
_chemical_formula_sum 'C22 H12 Br N2 O4 Zn'
_chemical_formula_weight 513.62
_chemical_name_systematic
; 
 ? 
;
_space_group_IT_number 10
_symmetry_cell_setting monoclinic
_symmetry_space_group_name_Hall '-P 2y'
_symmetry_space_group_name_H-M 'P 1 2/m 1'
_atom_sites_solution_hydrogens geom
_atom_sites_solution_primary direct
_atom_sites_solution_secondary difmap
_audit_creation_method SHELXL-97
_cell_angle_alpha 90.00
_cell_angle_beta 90.205(10)
_cell_angle_gamma 90.00
_cell_formula_units_Z 2
_cell_length_a 11.7110(16)
_cell_length_b 15.6181(12)
_cell_length_c 16.0362(19)
_cell_measurement_reflns_used 11889
_cell_measurement_temperature 100(2)
_cell_volume 2933.1(6)
_computing_structure_refinement 'SHELXL-97 (Sheldrick, 2008)'
_computing_structure_solution 'SHELXS-97 (Sheldrick, 2008)'
_diffrn_ambient_temperature 100(2)
_diffrn_detector_area_resol_mean 6.67
_diffrn_measured_fraction_theta_full 0.945
_diffrn_measured_fraction_theta_max 0.945
_diffrn_measurement_device '2-circle goniometer'
_diffrn_measurement_device_type 'STOE IPDS 2'
_diffrn_measurement_method 'rotation method'
_diffrn_radiation_monochromator 'plane graphite'
_diffrn_radiation_type MoK\a
_diffrn_radiation_wavelength 0.71073
_diffrn_reflns_av_R_equivalents 0.1135
_diffrn_reflns_av_sigmaI/netI 0.1295
_diffrn_reflns_limit_h_max 15
_diffrn_reflns_limit_h_min -11
_diffrn_reflns_limit_k_max 21
_diffrn_reflns_limit_k_min -20
_diffrn_reflns_limit_l_max 20
_diffrn_reflns_limit_l_min -21
_diffrn_reflns_number 15248
_diffrn_reflns_theta_full 29.00
_diffrn_reflns_theta_max 29.00
_diffrn_reflns_theta_min 1.82
_diffrn_source 'sealed X-ray tube, 12 x 0.4 mm long-fine focus'
_exptl_absorpt_coefficient_mu 1.111
_exptl_absorpt_correction_T_max 0.9306
_exptl_absorpt_correction_T_min 0.5089
_exptl_absorpt_correction_type integration
_exptl_absorpt_process_details X-Shape2
_exptl_crystal_density_diffrn 0.582
_exptl_crystal_density_method 'not measured'
_exptl_crystal_F_000 510
_exptl_crystal_size_max 0.50
_exptl_crystal_size_mid 0.32
_exptl_crystal_size_min 0.04
_platon_squeeze_details
;
;
_refine_diff_density_max 3.600
_refine_diff_density_min -0.995
_refine_diff_density_rms 0.137
_refine_ls_extinction_method none
_refine_ls_goodness_of_fit_ref 0.874
_refine_ls_hydrogen_treatment constr
_refine_ls_matrix_type full
_refine_ls_number_parameters 151
_refine_ls_number_reflns 7645
_refine_ls_number_restraints 15
_refine_ls_restrained_S_all 0.877
_refine_ls_R_factor_all 0.1300
_refine_ls_R_factor_gt 0.0956
_refine_ls_shift/su_max 0.004
_refine_ls_shift/su_mean 0.000
_refine_ls_structure_factor_coef Fsqd
_refine_ls_weighting_details 'calc w=1/[\s^2^(Fo^2^)+(0.1465P)^2^+0.0000P] where P=(Fo^2^+2Fc^2^)/3'
_refine_ls_weighting_scheme calc
_refine_ls_wR_factor_gt 0.2285
_refine_ls_wR_factor_ref 0.2456
_reflns_number_gt 3857
_reflns_number_total 7645
_reflns_threshold_expression >2sigma(I)
_cod_data_source_file ja909519e_si_005.cif
_cod_data_source_block 14
_cod_original_sg_symbol_H-M 'P 2/m'
_cod_database_code 4101826

loop_
_symmetry_equiv_pos_as_xyz
'x, y, z'
'-x, y, -z'
'-x, -y, -z'
'x, -y, z'

loop_
_atom_site_label
_atom_site_type_symbol
_atom_site_fract_x
_atom_site_fract_y
_atom_site_fract_z
_atom_site_U_iso_or_equiv
_atom_site_adp_type
_atom_site_occupancy
_atom_site_symmetry_multiplicity
_atom_site_calc_flag
_atom_site_refinement_flags
_atom_site_disorder_assembly
_atom_site_disorder_group
Zn1 Zn 0.50004(6) 0.5000 0.40815(4) 0.03082(19) Uani 1 2 d S . .
Br1 Br 0.72075(7) 0.0000 0.49978(10) 0.1028(5) Uani 1 2 d S . .
O1 O 0.6177(3) 0.4087(2) 0.5700(2) 0.0503(8) Uani 1 1 d . . .
O2 O 0.6195(3) 0.4097(2) 0.4299(2) 0.0503(8) Uani 1 1 d . . .
N1 N 0.4998(5) 0.5000 0.2831(4) 0.0501(14) Uani 1 2 d SD . .
N2 N 0.4533(6) 0.5000 0.0179(6) 0.160(6) Uani 1 2 d SD . .
C1 C 0.8966(4) 0.0000 0.4967(5) 0.0428(16) Uani 1 2 d S . .
C2 C 0.7351(4) 0.3070(3) 0.4993(3) 0.0460(11) Uani 1 1 d . . .
C3 C 0.9386(4) 0.0787(3) 0.4994(3) 0.0431(10) Uani 1 1 d . . .
C4 C 0.8383(5) 0.1976(3) 0.5737(4) 0.0619(15) Uani 1 1 d . . .
H4 H 0.8591 0.1722 0.6240 0.074 Uiso 1 1 calc R . .
C5 C 0.7721(5) 0.2711(3) 0.4261(4) 0.0570(13) Uani 1 1 d . . .
H5 H 0.7516 0.2964 0.3758 0.068 Uiso 1 1 calc R . .
C6 C 0.7720(5) 0.2711(3) 0.5752(3) 0.0588(14) Uani 1 1 d . . .
H6 H 0.7522 0.2963 0.6256 0.071 Uiso 1 1 calc R . .
C7 C 0.8742(4) 0.1609(3) 0.4999(4) 0.0504(12) Uani 1 1 d . . .
C8 C 0.6541(4) 0.3817(2) 0.4993(3) 0.0445(11) Uani 1 1 d . . .
C9 C 0.8398(5) 0.1971(3) 0.4254(4) 0.0618(14) Uani 1 1 d . . .
H9 H 0.8614 0.1726 0.3750 0.074 Uiso 1 1 calc R . .
C10 C 0.3998(8) 0.5000 0.2437(5) 0.137(6) Uani 1 2 d SD . .
H10 H 0.3348 0.5000 0.2768 0.165 Uiso 1 2 calc SR . .
C11 C 0.5899(9) 0.5000 0.2320(6) 0.158(8) Uani 1 2 d SD . .
H11 H 0.6625 0.5000 0.2557 0.190 Uiso 1 2 calc SR . .
C12 C 0.5812(10) 0.5000 0.1440(6) 0.194(10) Uani 1 2 d SD . .
H12 H 0.6469 0.5000 0.1116 0.233 Uiso 1 2 calc SR . .
C13 C 0.4753(11) 0.5000 0.1063(7) 0.170(10) Uani 1 2 d SD . .
C14 C 0.3832(11) 0.5000 0.1606(5) 0.239(15) Uani 1 2 d SD . .
H14 H 0.3092 0.5000 0.1394 0.287 Uiso 1 2 calc SR . .

loop_
_atom_site_aniso_label
_atom_site_aniso_U_11
_atom_site_aniso_U_22
_atom_site_aniso_U_33
_atom_site_aniso_U_23
_atom_site_aniso_U_13
_atom_site_aniso_U_12
Zn1 0.0378(4) 0.0205(3) 0.0342(3) 0.000 -0.0038(2) 0.000
Br1 0.0407(4) 0.0400(4) 0.2277(16) 0.000 -0.0072(6) 0.000
O1 0.060(2) 0.0394(16) 0.0511(19) -0.0001(14) -0.0034(16) 0.0092(14)
O2 0.057(2) 0.0421(16) 0.0521(19) 0.0006(14) 0.0020(16) 0.0074(14)
N1 0.062(4) 0.037(3) 0.052(3) 0.000 -0.002(3) 0.000
N2 0.143(14) 0.192(14) 0.147(13) 0.000 0.044(11) 0.000
C1 0.014(2) 0.018(2) 0.097(5) 0.000 -0.002(3) 0.000
C2 0.044(2) 0.0316(19) 0.062(3) 0.0025(18) -0.006(2) 0.0005(17)
C3 0.036(2) 0.0293(18) 0.064(3) 0.0003(18) -0.001(2) -0.0013(16)
C4 0.074(4) 0.049(3) 0.063(3) 0.006(2) -0.009(3) 0.016(3)
C5 0.065(3) 0.047(3) 0.059(3) -0.002(2) -0.004(3) 0.015(2)
C6 0.072(4) 0.050(3) 0.054(3) -0.003(2) -0.009(3) 0.017(2)
C7 0.049(3) 0.0295(19) 0.072(3) 0.004(2) -0.005(2) -0.0002(18)
C8 0.044(2) 0.0256(18) 0.064(3) -0.0010(18) -0.009(2) 0.0000(16)
C9 0.072(4) 0.051(3) 0.062(3) -0.006(2) -0.001(3) 0.016(3)
C10 0.091(9) 0.26(2) 0.063(7) 0.000 -0.030(7) 0.000
C11 0.089(10) 0.30(3) 0.090(9) 0.000 0.036(8) 0.000
C12 0.21(3) 0.24(2) 0.129(14) 0.000 0.109(16) 0.000
C13 0.29(3) 0.129(13) 0.090(11) 0.000 -0.059(16) 0.000
C14 0.25(3) 0.42(4) 0.051(8) 0.000 -0.036(14) 0.000

loop_
_atom_type_symbol
_atom_type_description
_atom_type_scat_dispersion_real
_atom_type_scat_dispersion_imag
_atom_type_scat_source
C C 0.0033 0.0016 'International Tables Vol C Tables 4.2.6.8 and 6.1.1.4'
H H 0.0000 0.0000 'International Tables Vol C Tables 4.2.6.8 and 6.1.1.4'
N N 0.0061 0.0033 'International Tables Vol C Tables 4.2.6.8 and 6.1.1.4'
O O 0.0106 0.0060 'International Tables Vol C Tables 4.2.6.8 and 6.1.1.4'
Zn Zn 0.2839 1.4301 'International Tables Vol C Tables 4.2.6.8 and 6.1.1.4'
Br Br -0.2901 2.4595 'International Tables Vol C Tables 4.2.6.8 and 6.1.1.4'

loop_
_geom_angle_atom_site_label_1
_geom_angle_atom_site_label_2
_geom_angle_atom_site_label_3
_geom_angle
_geom_angle_site_symmetry_1
_geom_angle_site_symmetry_3
_geom_angle_publ_flag
N1 Zn1 O1 100.11(16) . 2_656 ?
N1 Zn1 O1 100.11(16) . 3_666 ?
O1 Zn1 O1 90.1(2) 2_656 3_666 ?
N1 Zn1 O2 99.88(16) . . ?
O1 Zn1 O2 87.13(15) 2_656 . ?
O1 Zn1 O2 160.00(14) 3_666 . ?
N1 Zn1 O2 99.88(16) . 4_565 ?
O1 Zn1 O2 159.99(14) 2_656 4_565 ?
O1 Zn1 O2 87.13(15) 3_666 4_565 ?
O2 Zn1 O2 88.7(2) . 4_565 ?
N1 Zn1 Zn1 179.91(18) . 3_666 ?
O1 Zn1 Zn1 79.82(10) 2_656 3_666 ?
O1 Zn1 Zn1 79.82(10) 3_666 3_666 ?
O2 Zn1 Zn1 80.18(10) . 3_666 ?
O2 Zn1 Zn1 80.18(10) 4_565 3_666 ?
C8 O1 Zn1 128.0(3) . 3_666 ?
C8 O2 Zn1 128.0(3) . . ?
C10 N1 C11 113.8(8) . . ?
C10 N1 Zn1 118.3(6) . . ?
C11 N1 Zn1 127.9(6) . . ?
N2 N2 C13 107.5(12) 2_655 . ?
C3 C1 C3 136.3(5) . 4 ?
C3 C1 Br1 111.7(3) . . ?
C3 C1 Br1 111.7(3) 4 . ?
C5 C2 C6 118.6(4) . . ?
C5 C2 C8 121.2(4) . . ?
C6 C2 C8 120.1(5) . . ?
C1 C3 C3 111.8(3) . 2_756 ?
C1 C3 C7 127.8(4) . . ?
C3 C3 C7 120.4(3) 2_756 . ?
C7 C4 C6 122.0(5) . . ?
C2 C5 C9 121.7(5) . . ?
C4 C6 C2 119.1(5) . . ?
C9 C7 C4 118.8(5) . . ?
C9 C7 C3 119.6(5) . . ?
C4 C7 C3 121.2(5) . . ?
O2 C8 O1 123.9(4) . . ?
O2 C8 C2 118.0(5) . . ?
O1 C8 C2 117.8(4) . . ?
C7 C9 C5 119.6(5) . . ?
N1 C10 C14 126.6(10) . . ?
N1 C11 C12 123.9(10) . . ?
C13 C12 C11 119.9(11) . . ?
C12 C13 C14 115.2(10) . . ?
C12 C13 N2 126.1(10) . . ?
C14 C13 N2 118.8(8) . . ?
C10 C14 C13 120.7(11) . . ?

loop_
_geom_bond_atom_site_label_1
_geom_bond_atom_site_label_2
_geom_bond_distance
_geom_bond_site_symmetry_2
_geom_bond_publ_flag
Zn1 N1 2.005(6) . ?
Zn1 O1 2.015(3) 2_656 ?
Zn1 O1 2.015(3) 3_666 ?
Zn1 O2 2.016(3) . ?
Zn1 O2 2.016(3) 4_565 ?
Zn1 Zn1 2.9459(14) 3_666 ?
Br1 C1 2.061(5) . ?
O1 C8 1.284(6) . ?
O1 Zn1 2.015(3) 3_666 ?
O2 C8 1.261(5) . ?
N1 C10 1.329(8) . ?
N1 C11 1.339(8) . ?
N2 N2 1.236(10) 2_655 ?
N2 C13 1.440(8) . ?
C1 C3 1.325(4) . ?
C1 C3 1.325(4) 4 ?
C2 C5 1.372(8) . ?
C2 C6 1.406(7) . ?
C2 C8 1.503(6) . ?
C3 C3 1.438(9) 2_756 ?
C3 C7 1.487(6) . ?
C4 C7 1.383(8) . ?
C4 C6 1.386(7) . ?
C5 C9 1.401(7) . ?
C7 C9 1.382(7) . ?
C10 C14 1.345(8) . ?
C11 C12 1.415(9) . ?
C12 C13 1.378(9) . ?
C13 C14 1.389(9) . ?

loop_
_platon_squeeze_void_nr
_platon_squeeze_void_average_x
_platon_squeeze_void_average_y
_platon_squeeze_void_average_z
_platon_squeeze_void_volume
_platon_squeeze_void_count_electrons
_platon_squeeze_void_content
1 -0.025 -0.006 -0.002 2215 685 ' '
